data_7052556
loop_
_publ_author_name
'Zhang, Chun-Jing'
'Pang, Hai-Jun'
'Tang, Qun'
'Wang, Hui-Yuan'
'Chen, Ya-Guang'

_publ_section_title
;
 Three 3D octamolybdate-based hybrids with 1D--3D
 CuI/CuII-bis(triazole) motifs: influence of the amount of Et3N
;
_journal_issue 1
_journal_name_full 'New Journal of Chemistry'
_journal_page_first 190
_journal_paper_doi 10.1039/c0nj00542h
_journal_volume 35
_journal_year 2011
_chemical_formula_sum 'C20 H34 Cu4 Mo8 N12 O27'
_chemical_formula_weight 1896.30
_chemical_name_systematic
;
?
;
_space_group_IT_number 12
_symmetry_cell_setting monoclinic
_symmetry_space_group_name_Hall '-C 2y'
_symmetry_space_group_name_H-M 'C 1 2/m 1'
_atom_sites_solution_hydrogens geom
_atom_sites_solution_primary direct
_atom_sites_solution_secondary difmap
_audit_creation_method SHELXL-97
_cell_angle_alpha 90.00
_cell_angle_beta 120.191(6)
_cell_angle_gamma 90.00
_cell_formula_units_Z 2
_cell_length_a 13.2950(10)
_cell_length_b 20.1880(10)
_cell_length_c 9.6130(10)
_cell_measurement_reflns_used 25
_cell_measurement_temperature 293(2)
_cell_measurement_theta_max 15
_cell_measurement_theta_min 7.5
_cell_volume 2230.1(3)
_computing_cell_refinement 'Bruker SMART'
_computing_data_collection 'Bruker SMART'
_computing_data_reduction 'Bruker SAINT'
_computing_molecular_graphics 'Bruker SHELXTL'
_computing_publication_material 'Bruker SHELXTL'
_computing_structure_refinement 'SHELXL-97 (Sheldrick, 1997)'
_computing_structure_solution 'SHELXS-97 (Sheldrick, 1990)'
_diffrn_ambient_temperature 293(2)
_diffrn_measured_fraction_theta_full 0.987
_diffrn_measured_fraction_theta_max 0.987
_diffrn_measurement_device_type 'CCD area detector'
_diffrn_measurement_method 'phi and omega scans'
_diffrn_radiation_monochromator graphite
_diffrn_radiation_source 'fine-focus sealed tube'
_diffrn_radiation_type MoK\a
_diffrn_radiation_wavelength 0.71069
_diffrn_reflns_av_R_equivalents 0.0279
_diffrn_reflns_av_sigmaI/netI 0.0588
_diffrn_reflns_limit_h_max 16
_diffrn_reflns_limit_h_min -13
_diffrn_reflns_limit_k_max 19
_diffrn_reflns_limit_k_min -24
_diffrn_reflns_limit_l_max 9
_diffrn_reflns_limit_l_min -11
_diffrn_reflns_number 4393
_diffrn_reflns_theta_full 25.74
_diffrn_reflns_theta_max 25.74
_diffrn_reflns_theta_min 3.14
_diffrn_standards_decay_% none
_diffrn_standards_interval_count 150
_diffrn_standards_number 2
_exptl_absorpt_coefficient_mu 4.133
_exptl_absorpt_correction_T_max 0.632
_exptl_absorpt_correction_T_min 0.632
_exptl_absorpt_correction_type multi-scan
_exptl_absorpt_process_details 'SADABS (Sheldrick, 1996)'
_exptl_crystal_colour red
_exptl_crystal_density_diffrn 2.821
_exptl_crystal_density_method 'not measured'
_exptl_crystal_description block
_exptl_crystal_F_000 1808.0
_exptl_crystal_size_max 0.1133
_exptl_crystal_size_mid 0.1121
_exptl_crystal_size_min 0.1110
_refine_diff_density_max 1.422
_refine_diff_density_min -1.041
_refine_diff_density_rms 0.143
_refine_ls_extinction_method none
_refine_ls_goodness_of_fit_ref 1.024
_refine_ls_hydrogen_treatment constr
_refine_ls_matrix_type full
_refine_ls_number_parameters 174
_refine_ls_number_reflns 2202
_refine_ls_number_restraints 14
_refine_ls_restrained_S_all 1.049
_refine_ls_R_factor_all 0.0542
_refine_ls_R_factor_gt 0.0320
_refine_ls_shift/su_max 0.001
_refine_ls_shift/su_mean 0.000
_refine_ls_structure_factor_coef Fsqd
_refine_ls_weighting_details 'calc w=1/[\s^2^(Fo^2^)+(0.0254P)^2^+0.0000P] where P=(Fo^2^+2Fc^2^)/3'
_refine_ls_weighting_scheme calc
_refine_ls_wR_factor_gt 0.0661
_refine_ls_wR_factor_ref 0.0681
_reflns_number_gt 1439
_reflns_number_total 2202
_reflns_threshold_expression >2sigma(I)
_cod_data_source_file C0NJ00542H.TXT
_cod_data_source_block compound2
_cod_depositor_comments
;
The following automatic conversions were performed:
'_symmetry_cell_setting' value 'Monoclinic' changed to 'monoclinic'
according to '/home/saulius/struct/CIF-dictionaries/cif_core.dic'
dictionary named 'cif_core.dic' version 2.4.1 from 2010-06-29.

Automatic conversion script
Id: cif_fix_enum 1555 2011-01-17 13:19:09Z saulius 
;
_cod_original_sg_symbol_H-M 'C2/m '
_cod_database_code 7052556

loop_
_symmetry_equiv_pos_as_xyz
'x, y, z'
'-x, y, -z'
'x+1/2, y+1/2, z'
'-x+1/2, y+1/2, -z'
'-x, -y, -z'
'x, -y, z'
'-x+1/2, -y+1/2, -z'
'x+1/2, -y+1/2, z'

loop_
_atom_site_label
_atom_site_type_symbol
_atom_site_fract_x
_atom_site_fract_y
_atom_site_fract_z
_atom_site_U_iso_or_equiv
_atom_site_adp_type
_atom_site_occupancy
_atom_site_symmetry_multiplicity
_atom_site_calc_flag
_atom_site_refinement_flags
_atom_site_disorder_assembly
_atom_site_disorder_group
Mo1 Mo 0.74719(6) 0.0000 0.43499(9) 0.0211(2) Uani 1 2 d S . .
Mo2 Mo 0.55633(5) -0.11277(2) 0.37461(7) 0.02032(15) Uani 1 1 d . . .
Mo3 Mo 0.36607(6) 0.0000 0.30983(8) 0.01692(19) Uani 1 2 d S . .
Cu1 Cu 0.5000 -0.27339(6) 0.5000 0.0472(4) Uani 1 2 d S . .
Cu2 Cu 0.0000 -0.30402(6) 0.0000 0.0383(3) Uani 1 2 d S . .
O1 O 0.7136(3) -0.09120(19) 0.4583(5) 0.0230(10) Uani 1 1 d . . .
O1W O 0.5000 0.0000 0.0000 0.084(4) Uani 1 4 d S . .
O2 O 0.5656(4) -0.1965(2) 0.4111(5) 0.0376(12) Uani 1 1 d . . .
O3 O 0.5529(4) 0.0000 0.4066(6) 0.0178(13) Uani 1 2 d S . .
O4 O 0.4053(3) 0.09331(18) 0.3655(5) 0.0190(9) Uani 1 1 d . . .
O5 O 0.8944(5) 0.0000 0.5218(8) 0.0359(17) Uani 1 2 d S . .
O6 O 0.5050(4) -0.1066(2) 0.1747(5) 0.0314(11) Uani 1 1 d . . .
O7 O 0.3226(5) 0.0000 0.1120(7) 0.0306(16) Uani 1 2 d S . .
O8 O 0.7634(5) 0.0000 0.6857(7) 0.0261(14) Uani 1 2 d S . .
O9 O 0.6984(5) 0.0000 0.2338(7) 0.0356(16) Uani 1 2 d S . .
N1 N 0.3535(4) -0.2991(3) 0.3113(7) 0.0343(14) Uani 1 1 d . . .
N2 N 0.1658(4) -0.3042(3) 0.1185(6) 0.0333(14) Uani 1 1 d . . .
N3 N 0.3340(4) -0.3532(3) 0.2223(6) 0.0316(13) Uani 1 1 d . . .
C1 C 0.5023(8) -0.3788(5) 0.1933(12) 0.102(3) Uani 1 1 d DU . .
H1A H 0.5290 -0.3344 0.2338 0.122 Uiso 1 1 calc R . .
H1B H 0.5701 -0.4073 0.2372 0.122 Uiso 1 1 calc R . .
C2 C 0.2511(6) -0.2706(4) 0.2466(8) 0.043(2) Uani 1 1 d . . .
H2A H 0.2379 -0.2311 0.2846 0.051 Uiso 1 1 calc R . .
C3 C 0.4246(6) -0.4019(4) 0.2536(9) 0.0462(19) Uani 1 1 d DU . .
H3A H 0.3885 -0.4434 0.2016 0.055 Uiso 1 1 calc R . .
H3B H 0.4708 -0.4100 0.3685 0.055 Uiso 1 1 calc R . .
C4 C 0.2241(5) -0.3575(3) 0.1125(8) 0.0333(17) Uani 1 1 d . . .
H4A H 0.1909 -0.3924 0.0404 0.040 Uiso 1 1 calc R . .
C5 C 0.4491(10) -0.3778(6) 0.0198(13) 0.103(4) Uani 1 1 d DU . .
H5A H 0.4014 -0.3384 -0.0241 0.123 Uiso 1 1 calc R . .
H5B H 0.4001 -0.4164 -0.0268 0.123 Uiso 1 1 calc R . .

loop_
_atom_site_aniso_label
_atom_site_aniso_U_11
_atom_site_aniso_U_22
_atom_site_aniso_U_33
_atom_site_aniso_U_23
_atom_site_aniso_U_13
_atom_site_aniso_U_12
Mo1 0.0158(4) 0.0240(4) 0.0264(4) 0.000 0.0129(4) 0.000
Mo2 0.0184(3) 0.0202(3) 0.0234(3) -0.0044(3) 0.0114(2) -0.0018(3)
Mo3 0.0125(4) 0.0194(4) 0.0154(4) 0.000 0.0044(3) 0.000
Cu1 0.0270(7) 0.0425(8) 0.0520(8) 0.000 0.0048(6) 0.000
Cu2 0.0157(6) 0.0504(8) 0.0391(7) 0.000 0.0065(5) 0.000
O1 0.014(2) 0.026(2) 0.029(2) 0.000(2) 0.0112(19) 0.0009(18)
O1W 0.074(9) 0.082(10) 0.077(9) 0.000 0.023(8) 0.000
O2 0.034(3) 0.023(2) 0.057(3) -0.002(2) 0.025(2) 0.003(2)
O3 0.010(3) 0.024(3) 0.015(3) 0.000 0.004(2) 0.000
O4 0.015(2) 0.018(2) 0.024(2) -0.0004(18) 0.0088(18) -0.0010(17)
O5 0.018(3) 0.041(4) 0.049(4) 0.000 0.017(3) 0.000
O6 0.025(2) 0.042(3) 0.022(2) -0.010(2) 0.008(2) 0.003(2)
O7 0.030(4) 0.035(4) 0.024(3) 0.000 0.012(3) 0.000
O8 0.023(3) 0.026(3) 0.031(4) 0.000 0.015(3) 0.000
O9 0.044(4) 0.041(4) 0.031(4) 0.000 0.026(3) 0.000
N1 0.017(3) 0.032(3) 0.045(4) -0.001(3) 0.009(3) 0.002(3)
N2 0.014(3) 0.042(3) 0.032(3) -0.005(3) 0.003(2) -0.003(3)
N3 0.020(3) 0.043(3) 0.029(3) 0.000(3) 0.010(3) 0.001(3)
C1 0.079(6) 0.115(6) 0.098(6) 0.016(6) 0.035(5) 0.057(5)
C2 0.027(4) 0.046(5) 0.045(4) -0.011(4) 0.010(4) 0.000(4)
C3 0.039(4) 0.056(5) 0.047(4) 0.017(4) 0.024(4) 0.023(4)
C4 0.021(4) 0.040(4) 0.032(4) -0.006(3) 0.008(3) -0.002(3)
C5 0.099(7) 0.120(8) 0.115(8) 0.019(7) 0.072(6) 0.036(6)

loop_
_atom_type_symbol
_atom_type_description
_atom_type_scat_dispersion_real
_atom_type_scat_dispersion_imag
_atom_type_scat_source
C C 0.0033 0.0016 'International Tables Vol C Tables 4.2.6.8 and 6.1.1.4'
H H 0.0000 0.0000 'International Tables Vol C Tables 4.2.6.8 and 6.1.1.4'
N N 0.0061 0.0033 'International Tables Vol C Tables 4.2.6.8 and 6.1.1.4'
O O 0.0106 0.0060 'International Tables Vol C Tables 4.2.6.8 and 6.1.1.4'
Cu Cu 0.3201 1.2651 'International Tables Vol C Tables 4.2.6.8 and 6.1.1.4'
Mo Mo -1.6832 0.6857 'International Tables Vol C Tables 4.2.6.8 and 6.1.1.4'

loop_
_geom_angle_atom_site_label_1
_geom_angle_atom_site_label_2
_geom_angle_atom_site_label_3
_geom_angle
_geom_angle_site_symmetry_1
_geom_angle_site_symmetry_3
_geom_angle_publ_flag
O5 Mo1 O9 104.2(3) . . ?
O5 Mo1 O1 102.66(12) . 6 ?
O9 Mo1 O1 98.82(13) . 6 ?
O5 Mo1 O1 102.66(12) . . ?
O9 Mo1 O1 98.82(13) . . ?
O1 Mo1 O1 144.4(2) 6 . ?
O5 Mo1 O8 90.4(3) . . ?
O9 Mo1 O8 165.4(3) . . ?
O1 Mo1 O8 77.58(13) 6 . ?
O1 Mo1 O8 77.58(13) . . ?
O5 Mo1 O3 160.4(3) . . ?
O9 Mo1 O3 95.5(2) . . ?
O1 Mo1 O3 73.85(12) 6 . ?
O1 Mo1 O3 73.85(12) . . ?
O8 Mo1 O3 69.93(18) . . ?
O6 Mo2 O2 104.6(2) . . ?
O6 Mo2 O1 101.32(19) . . ?
O2 Mo2 O1 100.99(19) . . ?
O6 Mo2 O4 96.49(18) . 6 ?
O2 Mo2 O4 99.75(19) . 6 ?
O1 Mo2 O4 148.17(16) . 6 ?
O6 Mo2 O3 93.15(19) . . ?
O2 Mo2 O3 161.9(2) . . ?
O1 Mo2 O3 78.78(17) . . ?
O4 Mo2 O3 74.05(16) 6 . ?
O6 Mo2 O4 163.17(17) . 5_656 ?
O2 Mo2 O4 89.57(18) . 5_656 ?
O1 Mo2 O4 84.52(16) . 5_656 ?
O4 Mo2 O4 71.74(15) 6 5_656 ?
O3 Mo2 O4 72.34(16) . 5_656 ?
O7 Mo3 O8 104.2(3) . 5_656 ?
O7 Mo3 O4 101.64(12) . . ?
O8 Mo3 O4 97.10(12) 5_656 . ?
O7 Mo3 O4 101.64(12) . 6 ?
O8 Mo3 O4 97.10(12) 5_656 6 ?
O4 Mo3 O4 148.7(2) . 6 ?
O7 Mo3 O3 98.8(3) . . ?
O8 Mo3 O3 157.0(2) 5_656 . ?
O4 Mo3 O3 78.04(11) . . ?
O4 Mo3 O3 78.04(11) 6 . ?
O7 Mo3 O3 174.1(2) . 5_656 ?
O8 Mo3 O3 81.7(2) 5_656 5_656 ?
O4 Mo3 O3 77.36(12) . 5_656 ?
O4 Mo3 O3 77.36(12) 6 5_656 ?
O3 Mo3 O3 75.4(2) . 5_656 ?
N1 Cu1 N1 149.1(3) . 2_656 ?
N1 Cu1 O2 98.4(2) . 2_656 ?
N1 Cu1 O2 103.7(2) 2_656 2_656 ?
N1 Cu1 O2 103.7(2) . . ?
N1 Cu1 O2 98.4(2) 2_656 . ?
O2 Cu1 O2 87.9(2) 2_656 . ?
N2 Cu2 N2 179.8(3) . 2 ?
Mo2 O1 Mo1 116.36(19) . . ?
Mo2 O2 Cu1 141.9(3) . . ?
Mo3 O3 Mo2 92.17(13) . 6 ?
Mo3 O3 Mo2 92.17(13) . . ?
Mo2 O3 Mo2 163.4(3) 6 . ?
Mo3 O3 Mo3 104.6(2) . 5_656 ?
Mo2 O3 Mo3 97.21(12) 6 5_656 ?
Mo2 O3 Mo3 97.21(12) . 5_656 ?
Mo3 O3 Mo1 163.8(3) . . ?
Mo2 O3 Mo1 85.67(13) 6 . ?
Mo2 O3 Mo1 85.67(13) . . ?
Mo3 O3 Mo1 91.61(17) 5_656 . ?
Mo3 O4 Mo2 108.89(18) . 6 ?
Mo3 O4 Mo2 110.02(17) . 5_656 ?
Mo2 O4 Mo2 104.30(15) 6 5_656 ?
Mo3 O8 Mo1 116.8(3) 5_656 . ?
C2 N1 N3 103.6(5) . . ?
C2 N1 Cu1 129.6(5) . . ?
N3 N1 Cu1 126.7(4) . . ?
C4 N2 C2 101.6(5) . . ?
C4 N2 Cu2 119.6(4) . . ?
C2 N2 Cu2 136.5(5) . . ?
C4 N3 N1 110.6(5) . . ?
C4 N3 C3 126.4(6) . . ?
N1 N3 C3 123.0(5) . . ?
C5 C1 C3 114.8(9) . . ?
C5 C1 H1A 108.6 . . ?
C3 C1 H1A 108.6 . . ?
C5 C1 H1B 108.6 . . ?
C3 C1 H1B 108.6 . . ?
H1A C1 H1B 107.5 . . ?
N1 C2 N2 113.8(6) . . ?
N1 C2 H2A 123.1 . . ?
N2 C2 H2A 123.1 . . ?
N3 C3 C1 111.6(6) . . ?
N3 C3 H3A 109.3 . . ?
C1 C3 H3A 109.3 . . ?
N3 C3 H3B 109.3 . . ?
C1 C3 H3B 109.3 . . ?
H3A C3 H3B 108.0 . . ?
N3 C4 N2 110.3(6) . . ?
N3 C4 H4A 124.8 . . ?
N2 C4 H4A 124.8 . . ?
C1 C5 C5 107.2(11) . 2_655 ?
C1 C5 H5A 110.3 . . ?
C5 C5 H5A 110.3 2_655 . ?
C1 C5 H5B 110.3 . . ?
C5 C5 H5B 110.3 2_655 . ?
H5A C5 H5B 108.5 . . ?

loop_
_geom_bond_atom_site_label_1
_geom_bond_atom_site_label_2
_geom_bond_distance
_geom_bond_site_symmetry_2
_geom_bond_publ_flag
Mo1 O5 1.698(6) . ?
Mo1 O9 1.703(6) . ?
Mo1 O1 1.934(4) 6 ?
Mo1 O1 1.934(4) . ?
Mo1 O8 2.310(6) . ?
Mo1 O3 2.457(5) . ?
Mo2 O6 1.690(4) . ?
Mo2 O2 1.718(4) . ?
Mo2 O1 1.876(4) . ?
Mo2 O4 2.005(4) 6 ?
Mo2 O3 2.3008(9) . ?
Mo2 O4 2.318(4) 5_656 ?
Mo3 O7 1.687(6) . ?
Mo3 O8 1.743(6) 5_656 ?
Mo3 O4 1.956(4) . ?
Mo3 O4 1.956(4) 6 ?
Mo3 O3 2.171(5) . ?
Mo3 O3 2.374(5) 5_656 ?
Cu1 N1 1.949(5) . ?
Cu1 N1 1.949(5) 2_656 ?
Cu1 O2 2.156(5) 2_656 ?
Cu1 O2 2.156(5) . ?
Cu2 N2 1.906(5) . ?
Cu2 N2 1.906(5) 2 ?
O3 Mo2 2.3008(9) 6 ?
O3 Mo3 2.374(5) 5_656 ?
O4 Mo2 2.005(4) 6 ?
O4 Mo2 2.318(4) 5_656 ?
O8 Mo3 1.743(6) 5_656 ?
N1 C2 1.311(8) . ?
N1 N3 1.331(7) . ?
N2 C4 1.344(8) . ?
N2 C2 1.363(8) . ?
N3 C4 1.305(7) . ?
N3 C3 1.464(8) . ?
C1 C5 1.448(9) . ?
C1 C3 1.492(8) . ?
C1 H1A 0.9700 . ?
C1 H1B 0.9700 . ?
C2 H2A 0.9300 . ?
C3 H3A 0.9700 . ?
C3 H3B 0.9700 . ?
C4 H4A 0.9300 . ?
C5 C5 1.58(2) 2_655 ?
C5 H5A 0.9700 . ?
C5 H5B 0.9700 . ?
